data_1565958
loop_
_publ_author_name
'Wildner, Manfred'
'Zakharov, Boris A.'
'Bogdanov, Nikita E.'
'Talla, Dominik'
'Boldyreva, Elena V.'
'Miletich, Ronald'

_publ_section_title
;
 Crystallography relevant to Mars and Galilean icy moons: crystal behavior
 of kieserite-type monohydrate sulfates at extraterrestrial conditions
 down to 15 K
;
_journal_issue 2
_journal_name_full IUCrJ
_journal_page_first 194
_journal_page_last 203
_journal_paper_doi 10.1107/S2052252521012720
_journal_volume 9
_journal_year 2022
_chemical_formula_sum 'Co H2 O5 S'
_chemical_formula_weight 173.01
_space_group_crystal_system monoclinic
_space_group_IT_number 15
_space_group_name_Hall '-C 2yc'
_space_group_name_H-M_alt 'C 1 2/c 1'
_atom_sites_solution_hydrogens difmap
_audit_creation_method SHELXL-2017/1
_cell_angle_alpha 90
_cell_angle_beta 118.616(10)
_cell_angle_gamma 90
_cell_formula_units_Z 4
_cell_length_a 6.9765(10)
_cell_length_b 7.5904(10)
_cell_length_c 7.6373(10)
_cell_measurement_temperature 313(2)
_cell_volume 355.03(9)
_computing_structure_refinement 'SHELXL-2017/1 (Sheldrick, 2017)'
_diffrn_ambient_temperature 313(2)
_diffrn_measured_fraction_theta_full 0.997
_diffrn_measured_fraction_theta_max 0.999
_diffrn_radiation_type MoK\a
_diffrn_radiation_wavelength 0.71073
_diffrn_reflns_av_R_equivalents 0.0197
_diffrn_reflns_av_unetI/netI 0.0086
_diffrn_reflns_Laue_measured_fraction_full 0.997
_diffrn_reflns_Laue_measured_fraction_max 0.999
_diffrn_reflns_limit_h_max 12
_diffrn_reflns_limit_h_min -12
_diffrn_reflns_limit_k_max 13
_diffrn_reflns_limit_k_min -13
_diffrn_reflns_limit_l_max 13
_diffrn_reflns_limit_l_min -13
_diffrn_reflns_number 11538
_diffrn_reflns_point_group_measured_fraction_full 0.997
_diffrn_reflns_point_group_measured_fraction_max 0.999
_diffrn_reflns_theta_full 25.242
_diffrn_reflns_theta_max 39.980
_diffrn_reflns_theta_min 4.223
_exptl_absorpt_coefficient_mu 5.302
_exptl_absorpt_correction_T_max 0.7479
_exptl_absorpt_correction_T_min 0.5831
_exptl_absorpt_correction_type multi-scan
_exptl_absorpt_process_details
;
 SADABS 2016/2: Krause, L., Herbst-Irmer, R., Sheldrick G.M. & Stalke D.,
 J. Appl. Cryst. 48 (2015) 3-10
;
_exptl_crystal_density_diffrn 3.237
_exptl_crystal_F_000 340
_refine_diff_density_max 0.435
_refine_diff_density_min -0.407
_refine_diff_density_rms 0.073
_refine_ls_extinction_coef 0.0239(11)
_refine_ls_extinction_expression Fc^*^=kFc[1+0.001xFc^2^\l^3^/sin(2\q)]^-1/4^
_refine_ls_extinction_method 'SHELXL-2017/1 (Sheldrick 2017)'
_refine_ls_goodness_of_fit_ref 1.207
_refine_ls_hydrogen_treatment refall
_refine_ls_matrix_type full
_refine_ls_number_parameters 40
_refine_ls_number_reflns 1105
_refine_ls_number_restraints 0
_refine_ls_restrained_S_all 1.207
_refine_ls_R_factor_all 0.0124
_refine_ls_R_factor_gt 0.0122
_refine_ls_shift/su_max 0.000
_refine_ls_shift/su_mean 0.000
_refine_ls_structure_factor_coef Fsqd
_refine_ls_weighting_details 'w=1/[\s^2^(Fo^2^)+(0.0140P)^2^+0.2000P] where P=(Fo^2^+2Fc^2^)/3'
_refine_ls_weighting_scheme calc
_refine_ls_wR_factor_gt 0.0330
_refine_ls_wR_factor_ref 0.0330
_reflns_Friedel_coverage 0.000
_reflns_number_gt 1094
_reflns_number_total 1105
_reflns_threshold_expression 'I > 2\s(I)'
_cod_data_source_file lt5044.cif
_cod_data_source_block CoSO4H2O_N2_313K
_cod_depositor_comments 'Adding full bibliography for 1565934--1565967.cif.'
_cod_original_sg_symbol_H-M 'C 2/c'
_cod_database_code 1565958
_shelx_shelxl_version_number 2017/1
_shelx_space_group_comment
;
The symmetry employed for this shelxl refinement is uniquely defined
by the following loop, which should always be used as a source of
symmetry information in preference to the above space-group names.
They are only intended as comments.
;

loop_
_space_group_symop_operation_xyz
'x, y, z'
'-x, y, -z+1/2'
'x+1/2, y+1/2, z'
'-x+1/2, y+1/2, -z+1/2'
'-x, -y, -z'
'x, -y, z-1/2'
'-x+1/2, -y+1/2, -z'
'x+1/2, -y+1/2, z-1/2'

loop_
_atom_site_label
_atom_site_type_symbol
_atom_site_fract_x
_atom_site_fract_y
_atom_site_fract_z
_atom_site_U_iso_or_equiv
_atom_site_adp_type
_atom_site_occupancy
_atom_site_site_symmetry_order
_atom_site_calc_flag
_atom_site_refinement_flags_posn
_atom_site_refinement_flags_adp
_atom_site_refinement_flags_occupancy
_atom_site_disorder_assembly
_atom_site_disorder_group
Co Co 0.000000 0.500000 0.000000 0.00773(4) Uani 1 2 d S . P . .
S S 0.000000 0.15349(3) 0.250000 0.00676(4) Uani 1 2 d S T P . .
O1 O 0.17268(8) 0.04243(8) 0.39981(8) 0.01420(9) Uani 1 1 d . . . . .
O2 O 0.09640(8) 0.26637(7) 0.15370(8) 0.01236(8) Uani 1 1 d . . . . .
O3 O 0.000000 0.63871(10) 0.250000 0.01098(10) Uani 1 2 d S T P . .
H H 0.101(2) 0.704(2) 0.295(2) 0.031(4) Uiso 1 1 d . . . . .

loop_
_atom_site_aniso_label
_atom_site_aniso_U_11
_atom_site_aniso_U_22
_atom_site_aniso_U_33
_atom_site_aniso_U_23
_atom_site_aniso_U_13
_atom_site_aniso_U_12
Co 0.00722(5) 0.00778(5) 0.00821(5) 0.00052(3) 0.00373(4) -0.00010(3)
S 0.00542(7) 0.00632(7) 0.00835(7) 0.000 0.00315(5) 0.000
O1 0.00875(17) 0.0160(2) 0.0166(2) 0.00796(17) 0.00506(15) 0.00400(15)
O2 0.01246(18) 0.01089(18) 0.01701(19) 0.00524(15) 0.00970(16) 0.00190(14)
O3 0.0112(2) 0.0117(3) 0.0108(2) 0.000 0.0058(2) 0.000

loop_
_atom_type_symbol
_atom_type_description
_atom_type_scat_dispersion_real
_atom_type_scat_dispersion_imag
_atom_type_scat_source
O O 0.0106 0.0060 'International Tables Vol C Tables 4.2.6.8 and 6.1.1.4'
H H 0.0000 0.0000 'International Tables Vol C Tables 4.2.6.8 and 6.1.1.4'
S S 0.1246 0.1234 'International Tables Vol C Tables 4.2.6.8 and 6.1.1.4'
Co Co 0.3494 0.9721 'International Tables Vol C Tables 4.2.6.8 and 6.1.1.4'

loop_
_geom_angle_atom_site_label_1
_geom_angle_atom_site_label_2
_geom_angle_atom_site_label_3
_geom_angle
_geom_angle_site_symmetry_1
_geom_angle_site_symmetry_3
_geom_angle_publ_flag
O2 Co O2 180.0 5_565 . ?
O2 Co O1 85.48(2) 5_565 8_455 ?
O2 Co O1 94.52(2) . 8_455 ?
O2 Co O1 94.52(2) 5_565 4 ?
O2 Co O1 85.48(2) . 4 ?
O1 Co O1 180.0 8_455 4 ?
O2 Co O3 93.08(2) 5_565 5_565 ?
O2 Co O3 86.92(2) . 5_565 ?
O1 Co O3 93.684(18) 8_455 5_565 ?
O1 Co O3 86.316(18) 4 5_565 ?
O2 Co O3 86.92(2) 5_565 . ?
O2 Co O3 93.08(2) . . ?
O1 Co O3 86.316(18) 8_455 . ?
O1 Co O3 93.684(18) 4 . ?
O3 Co O3 180.0 5_565 . ?
O2 Co O2 81.698(14) 5_565 4 ?
O2 Co O2 98.301(14) . 4 ?
O1 Co O2 136.955(18) 8_455 4 ?
O1 Co O2 43.045(18) 4 4 ?
O3 Co O2 127.781(13) 5_565 4 ?
O3 Co O2 52.219(13) . 4 ?
O2 Co O2 98.302(13) 5_565 8_455 ?
O2 Co O2 81.699(13) . 8_455 ?
O1 Co O2 43.045(18) 8_455 8_455 ?
O1 Co O2 136.955(18) 4 8_455 ?
O3 Co O2 52.219(13) 5_565 8_455 ?
O3 Co O2 127.781(13) . 8_455 ?
O2 Co O2 180.0 4 8_455 ?
O2 Co O2 137.655(19) 5_565 2 ?
O2 Co O2 42.345(19) . 2 ?
O1 Co O2 67.76(2) 8_455 2 ?
O1 Co O2 112.24(2) 4 2 ?
O3 Co O2 119.78(2) 5_565 2 ?
O3 Co O2 60.22(2) . 2 ?
O2 Co O2 95.693(16) 4 2 ?
O2 Co O2 84.308(16) 8_455 2 ?
O2 Co O2 42.345(19) 5_565 6_565 ?
O2 Co O2 137.655(19) . 6_565 ?
O1 Co O2 112.24(2) 8_455 6_565 ?
O1 Co O2 67.76(2) 4 6_565 ?
O3 Co O2 60.22(2) 5_565 6_565 ?
O3 Co O2 119.78(2) . 6_565 ?
O2 Co O2 84.307(16) 4 6_565 ?
O2 Co O2 95.692(16) 8_455 6_565 ?
O2 Co O2 180.000(15) 2 6_565 ?
O1 S O1 109.83(5) . 2 ?
O1 S O2 108.71(3) . . ?
O1 S O2 110.07(3) 2 . ?
O1 S O2 110.07(3) . 2 ?
O1 S O2 108.71(3) 2 2 ?
O2 S O2 109.45(4) . 2 ?
S O1 Co 136.98(3) . 4_545 ?
S O1 O2 35.885(18) . . ?
Co O1 O2 101.11(3) 4_545 . ?
S O1 O1 35.09(3) . 2 ?
Co O1 O1 141.58(4) 4_545 2 ?
O2 O1 O1 60.52(2) . 2 ?
S O1 O2 35.197(19) . 2 ?
Co O1 O2 143.79(3) 4_545 2 ?
O2 O1 O2 60.41(3) . 2 ?
O1 O1 O2 59.68(2) 2 2 ?
S O1 O2 129.32(4) . 4_545 ?
Co O1 O2 47.216(16) 4_545 4_545 ?
O2 O1 O2 110.16(2) . 4_545 ?
O1 O1 O2 104.29(3) 2 4_545 ?
O2 O1 O2 163.61(3) 2 4_545 ?
S O1 O3 169.10(4) . 7_556 ?
Co O1 O3 48.624(13) 4_545 7_556 ?
O2 O1 O3 147.18(3) . 7_556 ?
O1 O1 O3 150.10(2) 2 7_556 ?
O2 O1 O3 133.95(3) 2 7_556 ?
O2 O1 O3 61.578(19) 4_545 7_556 ?
S O1 O2 114.24(3) . 8_556 ?
Co O1 O2 42.707(16) 4_545 8_556 ?
O2 O1 O2 86.80(2) . 8_556 ?
O1 O1 O2 147.08(2) 2 8_556 ?
O2 O1 O2 102.28(3) 2 8_556 ?
O2 O1 O2 89.92(2) 4_545 8_556 ?
O3 O1 O2 62.56(2) 7_556 8_556 ?
S O1 O3 92.97(3) . 3_545 ?
Co O1 O3 44.725(14) 4_545 3_545 ?
O2 O1 O3 57.88(2) . 3_545 ?
O1 O1 O3 103.25(3) 2 3_545 ?
O2 O1 O3 114.99(3) 2 3_545 ?
O2 O1 O3 62.79(2) 4_545 3_545 ?
O3 O1 O3 93.35(2) 7_556 3_545 ?
O2 O1 O3 56.943(17) 8_556 3_545 ?
S O1 O2 124.96(3) . 6_556 ?
Co O1 O2 97.77(2) 4_545 6_556 ?
O2 O1 O2 160.48(3) . 6_556 ?
O1 O1 O2 101.11(2) 2 6_556 ?
O2 O1 O2 105.82(2) 2 6_556 ?
O2 O1 O2 79.42(2) 4_545 6_556 ?
O3 O1 O2 52.288(17) 7_556 6_556 ?
O2 O1 O2 110.73(2) 8_556 6_556 ?
O3 O1 O2 138.90(2) 3_545 6_556 ?
S O1 O3 103.70(3) . 1_545 ?
Co O1 O3 98.04(2) 4_545 1_545 ?
O2 O1 O3 118.74(3) . 1_545 ?
O1 O1 O3 68.614(11) 2 1_545 ?
O2 O1 O3 118.07(2) 2 1_545 ?
O2 O1 O3 52.456(17) 4_545 1_545 ?
O3 O1 O3 82.796(19) 7_556 1_545 ?
O2 O1 O3 138.91(2) 8_556 1_545 ?
O3 O1 O3 107.68(2) 3_545 1_545 ?
O2 O1 O3 52.954(15) 6_556 1_545 ?
S O1 O2 111.26(3) . 7_556 ?
Co O1 O2 77.33(2) 4_545 7_556 ?
O2 O1 O2 108.12(3) . 7_556 ?
O1 O1 O2 138.55(3) 2 7_556 ?
O2 O1 O2 79.76(2) 2 7_556 ?
O2 O1 O2 116.59(2) 4_545 7_556 ?
O3 O1 O2 58.71(2) 7_556 7_556 ?
O2 O1 O2 44.555(19) 8_556 7_556 ?
O3 O1 O2 101.26(2) 3_545 7_556 ?
O2 O1 O2 80.799(17) 6_556 7_556 ?
O3 O1 O2 132.805(19) 1_545 7_556 ?
S O2 Co 132.83(3) . . ?
S O2 O1 35.409(18) . . ?
Co O2 O1 161.66(3) . . ?
S O2 O1 34.731(19) . 2 ?
Co O2 O1 119.68(3) . 2 ?
O1 O2 O1 59.79(3) . 2 ?
S O2 O2 35.27(2) . 2 ?
Co O2 O2 102.825(19) . 2 ?
O1 O2 O2 60.21(2) . 2 ?
O1 O2 O2 59.38(2) 2 2 ?
S O2 O3 108.42(3) . 3_545 ?
Co O2 O3 118.33(2) . 3_545 ?
O1 O2 O3 73.95(2) . 3_545 ?
O1 O2 O3 114.45(3) 2 3_545 ?
O2 O2 O3 129.69(3) 2 3_545 ?
S O2 O1 159.55(3) . 4 ?
Co O2 O1 47.300(18) . 4 ?
O1 O2 O1 136.09(2) . 4 ?
O1 O2 O1 163.61(3) 2 4 ?
O2 O2 O1 128.057(19) 2 4 ?
O3 O2 O1 73.27(2) 3_545 4 ?
S O2 O3 137.53(3) . 5_565 ?
Co O2 O3 48.346(17) . 5_565 ?
O1 O2 O3 148.98(3) . 5_565 ?
O1 O2 O3 103.18(3) 2 5_565 ?
O2 O2 O3 136.77(3) 2 5_565 ?
O3 O2 O3 93.36(2) 3_545 5_565 ?
O1 O2 O3 61.064(19) 4 5_565 ?
S O2 O1 93.39(3) . 8_455 ?
Co O2 O1 42.778(15) . 8_455 ?
O1 O2 O1 128.74(3) . 8_455 ?
O1 O2 O1 77.72(3) 2 8_455 ?
O2 O2 O1 74.48(3) 2 8_455 ?
O3 O2 O1 155.74(2) 3_545 8_455 ?
O1 O2 O1 90.08(2) 4 8_455 ?
O3 O2 O1 62.791(18) 5_565 8_455 ?
S O2 O3 102.08(3) . . ?
Co O2 O3 45.078(14) . . ?
O1 O2 O3 117.13(3) . . ?
O1 O2 O3 116.46(2) 2 . ?
O2 O2 O3 66.802(11) 2 . ?
O3 O2 O3 125.34(2) 3_545 . ?
O1 O2 O3 63.416(18) 4 . ?
O3 O2 O3 93.424(18) 5_565 . ?
O1 O2 O3 56.818(15) 8_455 . ?
S O2 O1 97.01(3) . 6 ?
Co O2 O1 112.63(2) . 6 ?
O1 O2 O1 85.298(19) . 6 ?
O1 O2 O1 74.18(2) 2 6 ?
O2 O2 O1 131.350(17) 2 6 ?
O3 O2 O1 57.338(18) 3_545 6 ?
O1 O2 O1 100.58(2) 4 6 ?
O3 O2 O1 64.35(2) 5_565 6 ?
O1 O2 O1 110.73(2) 8_455 6 ?
O3 O2 O1 157.56(2) . 6 ?
S O2 O1 81.71(3) . 7_556 ?
Co O2 O1 94.27(2) . 7_556 ?
O1 O2 O1 71.88(3) . 7_556 ?
O1 O2 O1 115.82(3) 2 7_556 ?
O2 O2 O1 60.97(2) 2 7_556 ?
O3 O2 O1 87.02(2) 3_545 7_556 ?
O1 O2 O1 78.015(18) 4 7_556 ?
O3 O2 O1 136.86(2) 5_565 7_556 ?
O1 O2 O1 107.05(2) 8_455 7_556 ?
O3 O2 O1 53.691(14) . 7_556 ?
O1 O2 O1 142.21(2) 6 7_556 ?
Co O3 Co 122.25(3) . 2 ?
Co O3 O2 88.550(14) . 4 ?
Co O3 O2 111.638(15) 2 4 ?
Co O3 O2 111.637(15) . 3_455 ?
Co O3 O2 88.551(14) 2 3_455 ?
O2 O3 O2 138.34(4) 4 3_455 ?
Co O3 O1 45.059(15) . 8_455 ?
Co O3 O1 104.38(3) 2 8_455 ?
O2 O3 O1 132.307(18) 4 8_455 ?
O2 O3 O1 70.374(19) 3_455 8_455 ?
Co O3 O1 104.38(3) . 7_556 ?
Co O3 O1 45.060(15) 2 7_556 ?
O2 O3 O1 70.374(19) 4 7_556 ?
O2 O3 O1 132.308(17) 3_455 7_556 ?
O1 O3 O1 123.39(4) 8_455 7_556 ?
Co O3 O2 161.65(3) . 6_566 ?
Co O3 O2 44.738(13) 2 6_566 ?
O2 O3 O2 86.64(2) 4 6_566 ?
O2 O3 O2 83.263(18) 3_455 6_566 ?
O1 O3 O2 140.704(18) 8_455 6_566 ?
O1 O3 O2 57.357(18) 7_556 6_566 ?
Co O3 O2 44.738(13) . 5_565 ?
Co O3 O2 161.65(3) 2 5_565 ?
O2 O3 O2 83.263(18) 4 5_565 ?
O2 O3 O2 86.64(2) 3_455 5_565 ?
O1 O3 O2 57.357(18) 8_455 5_565 ?
O1 O3 O2 140.704(18) 7_556 5_565 ?
O2 O3 O2 151.37(4) 6_566 5_565 ?
Co O3 O2 41.838(15) . . ?
Co O3 O2 81.80(2) 2 . ?
O2 O3 O2 94.318(15) 4 . ?
O2 O3 O2 125.34(2) 3_455 . ?
O1 O3 O2 60.62(2) 8_455 . ?
O1 O3 O2 67.60(2) 7_556 . ?
O2 O3 O2 120.95(2) 6_566 . ?
O2 O3 O2 86.576(18) 5_565 . ?
Co O3 O2 81.80(2) . 2 ?
Co O3 O2 41.838(15) 2 2 ?
O2 O3 O2 125.34(3) 4 2 ?
O2 O3 O2 94.318(15) 3_455 2 ?
O1 O3 O2 67.60(2) 8_455 2 ?
O1 O3 O2 60.62(2) 7_556 2 ?
O2 O3 O2 86.575(18) 6_566 2 ?
O2 O3 O2 120.95(2) 5_565 2 ?
O2 O3 O2 46.40(2) . 2 ?
Co O3 O1 121.31(2) . 3_455 ?
Co O3 O1 41.591(12) 2 3_455 ?
O2 O3 O1 146.618(17) 4 3_455 ?
O2 O3 O1 48.171(16) 3_455 3_455 ?
O1 O3 O1 80.461(18) 8_455 3_455 ?
O1 O3 O1 86.65(2) 7_556 3_455 ?
O2 O3 O1 60.266(17) 6_566 3_455 ?
O2 O3 O1 127.796(17) 5_565 3_455 ?
O2 O3 O1 98.98(2) . 3_455 ?
O2 O3 O1 53.796(16) 2 3_455 ?
Co O3 O1 41.591(11) . 4 ?
Co O3 O1 121.31(2) 2 4 ?
O2 O3 O1 48.171(16) 4 4 ?
O2 O3 O1 146.617(17) 3_455 4 ?
O1 O3 O1 86.65(2) 8_455 4 ?
O1 O3 O1 80.461(18) 7_556 4 ?
O2 O3 O1 127.796(17) 6_566 4 ?
O2 O3 O1 60.266(17) 5_565 4 ?
O2 O3 O1 53.796(16) . 4 ?
O2 O3 O1 98.98(2) 2 4 ?
O1 O3 O1 152.66(3) 3_455 4 ?
Co O3 H 108.1(12) . . ?
Co O3 H 107.1(11) 2 . ?
O2 O3 H 21.9(12) 4 . ?
O2 O3 H 118.9(12) 3_455 . ?
O1 O3 H 147.3(12) 8_455 . ?
O1 O3 H 75.6(11) 7_556 . ?
O2 O3 H 71.2(12) 6_566 . ?
O2 O3 H 90.7(12) 5_565 . ?
O2 O3 H 115.4(12) . . ?
O2 O3 H 136.2(11) 2 . ?
O1 O3 H 130.3(12) 3_455 . ?
O1 O3 H 69.5(12) 4 . ?
Co O3 H 107.1(11) . 2 ?
Co O3 H 108.1(12) 2 2 ?
O2 O3 H 118.9(12) 4 2 ?
O2 O3 H 21.9(12) 3_455 2 ?
O1 O3 H 75.6(11) 8_455 2 ?
O1 O3 H 147.3(12) 7_556 2 ?
O2 O3 H 90.7(12) 6_566 2 ?
O2 O3 H 71.2(12) 5_565 2 ?
O2 O3 H 136.2(11) . 2 ?
O2 O3 H 115.4(12) 2 2 ?
O1 O3 H 69.5(12) 3_455 2 ?
O1 O3 H 130.3(12) 4 2 ?
H O3 H 103(2) . 2 ?

loop_
_geom_bond_atom_site_label_1
_geom_bond_atom_site_label_2
_geom_bond_distance
_geom_bond_site_symmetry_2
_geom_bond_publ_flag
Co O2 2.0540(5) 5_565 ?
Co O2 2.0540(5) . ?
Co O1 2.0567(6) 8_455 ?
Co O1 2.0567(6) 4 ?
Co O3 2.1804(4) 5_565 ?
Co O3 2.1804(4) . ?
Co O2 3.4464(6) 4 ?
Co O2 3.4464(7) 8_455 ?
Co O2 3.5066(6) 2 ?
Co O2 3.5066(6) 6_565 ?
S O1 1.4665(5) . ?
S O1 1.4665(5) 2 ?
S O2 1.4836(5) . ?
S O2 1.4836(5) 2 ?
O1 O2 2.3974(7) . ?
O1 O1 2.4001(11) 2 ?
O1 O2 2.4177(8) 2 ?
O1 O2 2.7900(8) 4_545 ?
O1 O3 2.8997(7) 7_556 ?
O1 O2 3.0190(9) 8_556 ?
O1 O3 3.0920(7) 3_545 ?
O1 O2 3.2442(8) 6_556 ?
O1 O3 3.2910(10) 1_545 ?
O1 O2 3.3268(9) 7_556 ?
O2 O2 2.4225(10) 2 ?
O2 O3 2.7248(7) 3_545 ?
O2 O3 2.9140(7) 5_565 ?
O2 O3 3.0749(9) . ?
O3 H 0.796(16) . ?
O3 H 0.796(16) 2 ?

loop_
_geom_hbond_atom_site_label_D
_geom_hbond_atom_site_label_H
_geom_hbond_atom_site_label_A
_geom_hbond_distance_DH
_geom_hbond_distance_HA
_geom_hbond_distance_DA
_geom_hbond_angle_DHA
_geom_hbond_site_symmetry_A
_geom_hbond_publ_flag
O3 H O2 0.796(16) 2.008(15) 2.7248(7) 149.6(16) 4 yes
